data_7211907
loop_
_publ_author_name
'Yao, Shi-Yan'
'Tian, Yun-Qi'

_publ_section_title
;
 An exceptional self-penetrating 4-connected network derived from a
 (3,4)-connected net of tfa-c topology
;
_journal_issue 3
_journal_name_full CrystEngComm
_journal_page_first 697
_journal_paper_doi 10.1039/b916978d
_journal_volume 12
_journal_year 2010
_chemical_formula_sum 'C12 H15 Cd1.5 N6'
_chemical_formula_weight 411.90
_chemical_name_common 'cadmium imidazolate'
_chemical_name_systematic
;
?
;
_space_group_IT_number 15
_symmetry_cell_setting monoclinic
_symmetry_space_group_name_Hall '-C 2yc'
_symmetry_space_group_name_H-M 'C 1 2/c 1'
_atom_sites_solution_hydrogens geom
_atom_sites_solution_primary direct
_atom_sites_solution_secondary difmap
_audit_creation_method SHELXL-97
_cell_angle_alpha 90.00
_cell_angle_beta 117.4720(10)
_cell_angle_gamma 90.00
_cell_formula_units_Z 8
_cell_length_a 14.7024(10)
_cell_length_b 17.0783(12)
_cell_length_c 13.9048(15)
_cell_measurement_reflns_used 239
_cell_measurement_temperature 293(2)
_cell_measurement_theta_max 25.10
_cell_measurement_theta_min 1.96
_cell_volume 3097.7(5)
_computing_cell_refinement 'Bruker SAINT'
_computing_data_collection 'Bruker SMART'
_computing_data_reduction 'Bruker SAINT'
_computing_molecular_graphics 'Bruker SHELXTL'
_computing_publication_material 'Bruker SHELXTL'
_computing_structure_refinement 'SHELXL-97 (Sheldrick, 1997)'
_computing_structure_solution 'SHELXS-97 (Sheldrick, 1990)'
_diffrn_ambient_temperature 293(2)
_diffrn_measured_fraction_theta_full 0.999
_diffrn_measured_fraction_theta_max 0.999
_diffrn_radiation_monochromator graphite
_diffrn_radiation_source 'fine-focus sealed tube'
_diffrn_radiation_type MoK\a
_diffrn_radiation_wavelength 0.71073
_diffrn_reflns_av_R_equivalents 0.0188
_diffrn_reflns_av_sigmaI/netI 0.0201
_diffrn_reflns_limit_h_max 13
_diffrn_reflns_limit_h_min -17
_diffrn_reflns_limit_k_max 20
_diffrn_reflns_limit_k_min -15
_diffrn_reflns_limit_l_max 16
_diffrn_reflns_limit_l_min -15
_diffrn_reflns_number 7693
_diffrn_reflns_theta_full 25.10
_diffrn_reflns_theta_max 25.10
_diffrn_reflns_theta_min 1.96
_exptl_absorpt_coefficient_mu 2.075
_exptl_absorpt_correction_T_max 0.8516
_exptl_absorpt_correction_T_min 0.8194
_exptl_absorpt_correction_type 'empirical used sadabs'
_exptl_crystal_colour colorless
_exptl_crystal_density_diffrn 1.766
_exptl_crystal_density_method 'not measured'
_exptl_crystal_description block
_exptl_crystal_F_000 1608
_exptl_crystal_size_max 0.10
_exptl_crystal_size_mid 0.10
_exptl_crystal_size_min 0.08
_refine_diff_density_max 0.885
_refine_diff_density_min -0.815
_refine_diff_density_rms 0.093
_refine_ls_extinction_method none
_refine_ls_goodness_of_fit_ref 1.043
_refine_ls_hydrogen_treatment mixed
_refine_ls_matrix_type full
_refine_ls_number_parameters 172
_refine_ls_number_reflns 2765
_refine_ls_number_restraints 8
_refine_ls_restrained_S_all 1.247
_refine_ls_R_factor_all 0.0326
_refine_ls_R_factor_gt 0.0289
_refine_ls_shift/su_max 0.001
_refine_ls_shift/su_mean 0.000
_refine_ls_structure_factor_coef Fsqd
_refine_ls_weighting_details 'calc w=1/[\s^2^(Fo^2^)+(0.0355P)^2^+14.8779P] where P=(Fo^2^+2Fc^2^)/3'
_refine_ls_weighting_scheme calc
_refine_ls_wR_factor_gt 0.0744
_refine_ls_wR_factor_ref 0.0766
_reflns_number_gt 2511
_reflns_number_total 2765
_reflns_threshold_expression >2sigma(I)
_cod_data_source_file b916978d.txt
_cod_data_source_block 1
_cod_original_sg_symbol_H-M C2/c
_cod_original_formula_sum 'C12 H15 Cd1.50 N6'
_cod_database_code 7211907

loop_
_symmetry_equiv_pos_as_xyz
'x, y, z'
'-x, y, -z+1/2'
'x+1/2, y+1/2, z'
'-x+1/2, y+1/2, -z+1/2'
'-x, -y, -z'
'x, -y, z-1/2'
'-x+1/2, -y+1/2, -z'
'x+1/2, -y+1/2, z-1/2'

loop_
_atom_site_label
_atom_site_type_symbol
_atom_site_fract_x
_atom_site_fract_y
_atom_site_fract_z
_atom_site_U_iso_or_equiv
_atom_site_adp_type
_atom_site_occupancy
_atom_site_symmetry_multiplicity
_atom_site_calc_flag
_atom_site_refinement_flags
Cd1 Cd 0.12832(3) 0.34233(2) -0.49186(3) 0.03466(14) Uani 1 1 d .
Cd2 Cd 0.0000 0.07619(3) -0.2500 0.03119(15) Uani 1 2 d S
N1 N 0.3908(3) 0.4965(3) -0.3739(3) 0.0398(10) Uani 1 1 d .
N2 N 0.2752(3) 0.4016(3) -0.4488(3) 0.0417(10) Uani 1 1 d .
N3 N 0.1339(3) 0.2496(3) -0.3796(3) 0.0416(10) Uani 1 1 d .
N4 N 0.0908(3) 0.1546(2) -0.2990(3) 0.0377(10) Uani 1 1 d .
N5 N 0.0454(4) 0.3004(3) -0.6600(3) 0.0434(11) Uani 1 1 d .
N6 N 0.0783(6) 0.4674(5) -0.4925(7) 0.045(2) Uiso 0.50 1 d PD
N7 N -0.0271(6) 0.5727(4) -0.5249(7) 0.045(2) Uiso 0.50 1 d PD
C1 C 0.3126(5) 0.4443(4) -0.2621(5) 0.0524(15) Uani 1 1 d .
H1A H 0.3568 0.4821 -0.2107 0.079 Uiso 1 1 calc R
H1B H 0.3297 0.3928 -0.2310 0.079 Uiso 1 1 calc R
H1C H 0.2426 0.4558 -0.2803 0.079 Uiso 1 1 calc R
C2 C 0.3261(4) 0.4474(3) -0.3619(4) 0.0384(11) Uani 1 1 d .
C3 C 0.3800(5) 0.4808(4) -0.4761(5) 0.0493(14) Uani 1 1 d .
H3A H 0.4154 0.5055 -0.5084 0.059 Uiso 1 1 calc R
C4 C 0.3095(5) 0.4234(4) -0.5215(5) 0.0492(14) Uani 1 1 d .
H4A H 0.2879 0.4023 -0.5903 0.059 Uiso 1 1 calc R
C5 C -0.0482(5) 0.2022(5) -0.4732(6) 0.081(3) Uani 1 1 d .
H5A H -0.0874 0.1636 -0.4584 0.122 Uiso 1 1 calc R
H5B H -0.0478 0.1900 -0.5404 0.122 Uiso 1 1 calc R
H5C H -0.0783 0.2529 -0.4783 0.122 Uiso 1 1 calc R
C6 C 0.0593(4) 0.2025(3) -0.3837(4) 0.0409(12) Uani 1 1 d .
C7 C 0.1927(4) 0.1722(3) -0.2364(4) 0.0443(13) Uani 1 1 d .
H7A H 0.2362 0.1483 -0.1711 0.053 Uiso 1 1 calc R
C8 C 0.2192(4) 0.2296(3) -0.2849(4) 0.0413(12) Uani 1 1 d .
H8A H 0.2839 0.2519 -0.2589 0.050 Uiso 1 1 calc R
C9 C 0.0000 0.4318(6) -0.7500 0.123(7) Uani 1 2 d S
C10 C 0.0000 0.3434(5) -0.7500 0.053(2) Uani 1 2 d S
C11 C 0.0272(5) 0.2251(3) -0.6958(5) 0.0497(14) Uani 1 1 d .
H11A H 0.0489 0.1808 -0.6522 0.060 Uiso 1 1 calc R
C12 C -0.0804(11) 0.4468(9) -0.4865(13) 0.069(4) Uiso 0.50 1 d PD
C13 C 0.0000 0.5000 -0.5000 0.063(2) Uiso 1 2 d SD
C14 C 0.1268(8) 0.5348(6) -0.5145(10) 0.053(3) Uiso 0.50 1 d PD
C15 C 0.0604(8) 0.5983(6) -0.5370(10) 0.057(3) Uiso 0.50 1 d PD

loop_
_atom_site_aniso_label
_atom_site_aniso_U_11
_atom_site_aniso_U_22
_atom_site_aniso_U_33
_atom_site_aniso_U_23
_atom_site_aniso_U_13
_atom_site_aniso_U_12
Cd1 0.0377(2) 0.0281(2) 0.0346(2) 0.00215(14) 0.01364(17) -0.00175(14)
Cd2 0.0352(3) 0.0265(3) 0.0337(3) 0.000 0.0174(2) 0.000
N1 0.045(2) 0.042(3) 0.038(2) -0.0101(19) 0.024(2) -0.013(2)
N2 0.049(3) 0.043(3) 0.038(2) -0.010(2) 0.025(2) -0.015(2)
N3 0.042(2) 0.038(2) 0.040(2) 0.0074(19) 0.015(2) -0.008(2)
N4 0.039(2) 0.038(2) 0.038(2) 0.0056(18) 0.020(2) -0.0030(18)
N5 0.052(3) 0.035(2) 0.032(2) 0.0016(19) 0.010(2) -0.001(2)
C1 0.072(4) 0.051(3) 0.044(3) -0.009(3) 0.035(3) -0.022(3)
C2 0.045(3) 0.037(3) 0.036(3) -0.006(2) 0.021(2) -0.008(2)
C3 0.058(4) 0.057(4) 0.047(3) -0.012(3) 0.036(3) -0.019(3)
C4 0.058(4) 0.059(4) 0.040(3) -0.015(3) 0.030(3) -0.016(3)
C5 0.051(4) 0.092(6) 0.069(5) 0.035(4) 0.000(3) -0.023(4)
C6 0.041(3) 0.037(3) 0.041(3) 0.008(2) 0.016(2) -0.004(2)
C7 0.045(3) 0.044(3) 0.036(3) 0.007(2) 0.012(2) -0.003(3)
C8 0.039(3) 0.037(3) 0.041(3) 0.000(2) 0.013(2) -0.009(2)
C9 0.238(18) 0.033(5) 0.043(6) 0.000 0.017(8) 0.000
C10 0.076(6) 0.035(4) 0.034(4) 0.000 0.014(4) 0.000
C11 0.060(4) 0.029(3) 0.044(3) 0.005(2) 0.010(3) 0.002(3)

loop_
_atom_type_symbol
_atom_type_description
_atom_type_scat_dispersion_real
_atom_type_scat_dispersion_imag
_atom_type_scat_source
C C 0.0033 0.0016 'International Tables Vol C Tables 4.2.6.8 and 6.1.1.4'
H H 0.0000 0.0000 'International Tables Vol C Tables 4.2.6.8 and 6.1.1.4'
N N 0.0061 0.0033 'International Tables Vol C Tables 4.2.6.8 and 6.1.1.4'
Cd Cd -0.8075 1.2024 'International Tables Vol C Tables 4.2.6.8 and 6.1.1.4'

loop_
_geom_angle_atom_site_label_1
_geom_angle_atom_site_label_2
_geom_angle_atom_site_label_3
_geom_angle
_geom_angle_site_symmetry_1
_geom_angle_site_symmetry_3
N7 Cd1 N3 102.1(2) 5_564 .
N7 Cd1 N5 105.1(3) 5_564 .
N3 Cd1 N5 109.93(16) . .
N7 Cd1 N2 107.4(2) 5_564 .
N3 Cd1 N2 115.26(16) . .
N5 Cd1 N2 115.62(16) . .
N7 Cd1 N6 29.3(3) 5_564 .
N3 Cd1 N6 126.2(2) . .
N5 Cd1 N6 106.5(3) . .
N2 Cd1 N6 81.0(2) . .
N1 Cd2 N1 103.6(2) 3_445 4_544
N1 Cd2 N4 117.38(15) 3_445 .
N1 Cd2 N4 106.85(16) 4_544 .
N1 Cd2 N4 106.85(16) 3_445 2_554
N1 Cd2 N4 117.38(15) 4_544 2_554
N4 Cd2 N4 105.3(2) . 2_554
C2 N1 C3 104.9(4) . .
C2 N1 Cd2 126.5(3) . 3
C3 N1 Cd2 128.4(3) . 3
C2 N2 C4 105.2(4) . .
C2 N2 Cd1 125.7(3) . .
C4 N2 Cd1 124.8(4) . .
C6 N3 C8 104.9(4) . .
C6 N3 Cd1 129.8(3) . .
C8 N3 Cd1 125.3(3) . .
C6 N4 C7 105.0(4) . .
C6 N4 Cd2 129.3(4) . .
C7 N4 Cd2 125.1(3) . .
C10 N5 C11 104.4(5) . .
C10 N5 Cd1 127.6(4) . .
C11 N5 Cd1 128.1(4) . .
N7 N6 C13 66.6(6) 5_564 .
N7 N6 C14 165.1(9) 5_564 .
C13 N6 C14 98.8(6) . .
N7 N6 C12 135.5(9) 5_564 5_564
C13 N6 C12 69.2(6) . 5_564
C14 N6 C12 29.6(6) . 5_564
N7 N6 Cd1 70.9(6) 5_564 .
C13 N6 Cd1 135.5(6) . .
C14 N6 Cd1 123.9(6) . .
C12 N6 Cd1 153.0(7) 5_564 .
N6 N7 C13 61.0(5) 5_564 .
N6 N7 C15 159.1(9) 5_564 .
C13 N7 C15 98.1(6) . .
N6 N7 C12 127.0(9) 5_564 5_564
C13 N7 C12 66.1(6) . 5_564
C15 N7 C12 32.2(6) . 5_564
N6 N7 Cd1 79.8(6) 5_564 5_564
C13 N7 Cd1 138.8(5) . 5_564
C15 N7 Cd1 120.2(6) . 5_564
C12 N7 Cd1 148.3(7) 5_564 5_564
C2 C1 H1A 109.5 . .
C2 C1 H1B 109.5 . .
H1A C1 H1B 109.5 . .
C2 C1 H1C 109.5 . .
H1A C1 H1C 109.5 . .
H1B C1 H1C 109.5 . .
N1 C2 N2 112.8(4) . .
N1 C2 C1 123.2(5) . .
N2 C2 C1 124.0(5) . .
C4 C3 N1 108.7(5) . .
C4 C3 H3A 125.7 . .
N1 C3 H3A 125.7 . .
C3 C4 N2 108.4(5) . .
C3 C4 H4A 125.8 . .
N2 C4 H4A 125.8 . .
C6 C5 H5A 109.5 . .
C6 C5 H5B 109.5 . .
H5A C5 H5B 109.5 . .
C6 C5 H5C 109.5 . .
H5A C5 H5C 109.5 . .
H5B C5 H5C 109.5 . .
N4 C6 N3 112.8(5) . .
N4 C6 C5 122.6(5) . .
N3 C6 C5 124.6(5) . .
C8 C7 N4 109.0(5) . .
C8 C7 H7A 125.5 . .
N4 C7 H7A 125.5 . .
C7 C8 N3 108.3(5) . .
C7 C8 H8A 125.8 . .
N3 C8 H8A 125.8 . .
N5 C10 N5 113.2(7) 2_553 .
N5 C10 C9 123.4(3) 2_553 .
N5 C10 C9 123.4(3) . .
C11 C11 N5 109.1(3) 2_553 .
C11 C11 H11A 125.5 2_553 .
N5 C11 H11A 125.5 . .
C14 C12 C15 122.3(16) 5_564 5_564
C14 C12 N6 72.3(13) 5_564 5_564
C15 C12 N6 160.6(16) 5_564 5_564
C14 C12 N7 166.4(18) 5_564 5_564
C15 C12 N7 66.6(11) 5_564 5_564
N6 C12 N7 96.8(7) 5_564 5_564
C14 C12 C13 119.7(16) 5_564 .
C15 C12 C13 115.5(14) 5_564 .
N6 C12 C13 47.6(4) 5_564 .
N7 C12 C13 49.3(4) 5_564 .
N6 C13 N6 180.0(9) . 5_564
N6 C13 N7 127.6(5) . .
N6 C13 N7 52.4(5) 5_564 .
N6 C13 N7 52.4(5) . 5_564
N6 C13 N7 127.6(5) 5_564 5_564
N7 C13 N7 180.0(8) . 5_564
N6 C13 C12 116.8(7) . .
N6 C13 C12 63.2(7) 5_564 .
N7 C13 C12 115.4(7) . .
N7 C13 C12 64.6(7) 5_564 .
N6 C13 C12 63.2(7) . 5_564
N6 C13 C12 116.8(7) 5_564 5_564
N7 C13 C12 64.6(7) . 5_564
N7 C13 C12 115.4(7) 5_564 5_564
C12 C13 C12 180.000(2) . 5_564
C12 C14 C15 30.4(11) 5_564 .
C12 C14 N6 78.1(12) 5_564 .
C15 C14 N6 107.6(7) . .
C12 C15 C14 27.3(9) 5_564 .
C12 C15 N7 81.2(11) 5_564 .
C14 C15 N7 107.9(7) . .

loop_
_geom_bond_atom_site_label_1
_geom_bond_atom_site_label_2
_geom_bond_distance
_geom_bond_site_symmetry_2
Cd1 N7 2.167(8) 5_564
Cd1 N3 2.198(4) .
Cd1 N5 2.199(4) .
Cd1 N2 2.202(4) .
Cd1 N6 2.257(8) .
Cd2 N1 2.202(4) 3_445
Cd2 N1 2.202(4) 4_544
Cd2 N4 2.209(4) .
Cd2 N4 2.209(4) 2_554
N1 C2 1.335(6) .
N1 C3 1.382(7) .
N1 Cd2 2.202(4) 3
N2 C2 1.340(6) .
N2 C4 1.375(7) .
N3 C6 1.341(6) .
N3 C8 1.378(7) .
N4 C6 1.329(6) .
N4 C7 1.374(7) .
N5 C10 1.335(6) .
N5 C11 1.360(7) .
N6 N7 1.123(10) 5_564
N6 C13 1.240(7) .
N6 C14 1.458(9) .
N6 C12 1.498(16) 5_564
N7 N6 1.123(10) 5_564
N7 C13 1.300(7) .
N7 C15 1.440(9) .
N7 C12 1.550(16) 5_564
N7 Cd1 2.167(8) 5_564
C1 C2 1.491(7) .
C1 H1A 0.9600 .
C1 H1B 0.9600 .
C1 H1C 0.9600 .
C3 C4 1.353(8) .
C3 H3A 0.9300 .
C4 H4A 0.9300 .
C5 C6 1.493(8) .
C5 H5A 0.9600 .
C5 H5B 0.9600 .
C5 H5C 0.9600 .
C7 C8 1.345(7) .
C7 H7A 0.9300 .
C8 H8A 0.9300 .
C9 C10 1.508(12) .
C10 N5 1.335(6) 2_553
C11 C11 1.341(11) 2_553
C11 H11A 0.9300 .
C12 C14 0.756(15) 5_564
C12 C15 0.835(16) 5_564
C12 N6 1.498(16) 5_564
C12 N7 1.550(16) 5_564
C12 C13 1.569(10) .
C13 N6 1.240(7) 5_564
C13 N7 1.300(7) 5_564
C13 C12 1.569(10) 5_564
C14 C12 0.756(15) 5_564
C14 C15 1.395(10) .
C15 C12 0.835(16) 5_564
